data_7714705
loop_
_publ_author_name
'Lundberg, Daniel'
'Lindqvist-Reis, Patric'
'&#x141;yczko, Krzysztof'
'Eriksson, Lars'
'Persson, Ingmar'

_publ_section_title
;
 Coordination chemistry effects of the space-demanding solvent molecule
 <i>N</i>,<i>N</i>'-dimethylpropyleneurea.
;
_journal_issue 4
_journal_name_full 'Dalton transactions (Cambridge, England : 2003)'
_journal_page_first 1817
_journal_page_last 1832
_journal_paper_doi 10.1039/d3dt03193d
_journal_volume 53
_journal_year 2024
_chemical_formula_sum 'C38 H72 Ca F6 N12 O12 S2'
_chemical_formula_weight 1107.27
_space_group_crystal_system trigonal
_space_group_IT_number 147
_space_group_name_Hall '-P 3'
_space_group_name_H-M_alt 'P -3'
_atom_sites_solution_hydrogens geom
_atom_sites_solution_primary direct
_atom_sites_solution_secondary difmap
_audit_creation_method SHELXL-2018/3
_audit_update_record
;
2023-11-18 deposited with the CCDC.	2023-12-13 downloaded from the CCDC.
;
_cell_angle_alpha 90.000(3)
_cell_angle_beta 90.000(3)
_cell_angle_gamma 120.000(3)
_cell_formula_units_Z 1
_cell_length_a 13.532(2)
_cell_length_b 13.532(2)
_cell_length_c 8.7287(14)
_cell_measurement_reflns_used 999?
_cell_measurement_temperature 293(2)
_cell_measurement_theta_max 24.9
_cell_measurement_theta_min 2.0
_cell_volume 1384.2(4)
_computing_cell_refinement '(Bruker SMART and SAINT (1998b)'
_computing_data_collection '(Bruker SMART (1998b)'
_computing_data_reduction '(Bruker SAINT (1998b)'
_computing_structure_refinement 'SHELXL-2018/3 (Sheldrick, 2018)'
_diffrn_ambient_temperature 293(2)
_diffrn_measured_fraction_theta_full 1.000
_diffrn_measured_fraction_theta_max 1.000
_diffrn_measurement_device_type 'Bruker SMART CCD diffractometer'
_diffrn_measurement_method '\w scans'
_diffrn_radiation_type MoK\a
_diffrn_radiation_wavelength 0.71073
_diffrn_reflns_av_R_equivalents 0.1043
_diffrn_reflns_av_unetI/netI 0.1046
_diffrn_reflns_Laue_measured_fraction_full 1.000
_diffrn_reflns_Laue_measured_fraction_max 1.000
_diffrn_reflns_limit_h_max 16
_diffrn_reflns_limit_h_min -9
_diffrn_reflns_limit_k_max 13
_diffrn_reflns_limit_k_min -16
_diffrn_reflns_limit_l_max 10
_diffrn_reflns_limit_l_min -10
_diffrn_reflns_number 7993
_diffrn_reflns_point_group_measured_fraction_full 1.000
_diffrn_reflns_point_group_measured_fraction_max 1.000
_diffrn_reflns_theta_full 25.242
_diffrn_reflns_theta_max 25.657
_diffrn_reflns_theta_min 1.738
_diffrn_source 'fine-focus sealed tube'
_exptl_absorpt_coefficient_mu 0.272
_exptl_absorpt_correction_type multi-scan
_exptl_absorpt_process_details 'Bruker SADABS (1998)'
_exptl_crystal_colour colourless
_exptl_crystal_density_diffrn 1.328
_exptl_crystal_description prism
_exptl_crystal_F_000 586
_exptl_crystal_size_max 0.35
_exptl_crystal_size_mid 0.20
_exptl_crystal_size_min 0.17
_refine_diff_density_max 0.858
_refine_diff_density_min -0.598
_refine_diff_density_rms 0.114
_refine_ls_extinction_method 'SHELXL-2018/3 (Sheldrick 2018)'
_refine_ls_goodness_of_fit_ref 1.463
_refine_ls_hydrogen_treatment constr
_refine_ls_matrix_type full
_refine_ls_number_parameters 105
_refine_ls_number_reflns 1768
_refine_ls_number_restraints 27
_refine_ls_restrained_S_all 1.513
_refine_ls_R_factor_all 0.2370
_refine_ls_R_factor_gt 0.1299
_refine_ls_shift/su_max 0.000
_refine_ls_shift/su_mean 0.000
_refine_ls_structure_factor_coef Fsqd
_refine_ls_weighting_details 'w=1/[\s^2^(Fo^2^)+(0.1290P)^2^] where P=(Fo^2^+2Fc^2^)/3'
_refine_ls_weighting_scheme calc
_refine_ls_wR_factor_gt 0.3313
_refine_ls_wR_factor_ref 0.3683
_reflns_Friedel_coverage 0.000
_reflns_number_gt 713
_reflns_number_total 1768
_reflns_threshold_expression 'I > 2\s(I)'
_cod_data_source_file d3dt03193d2.cif
_cod_data_source_block r
_cod_depositor_comments 'Adding full bibliography for 7714702--7714710.cif.'
_cod_original_cell_volume 1384.3(5)
_cod_database_code 7714705
_shelx_shelxl_version_number 2018/3
_shelx_space_group_comment
;
The symmetry employed for this shelxl refinement is uniquely defined
by the following loop, which should always be used as a source of
symmetry information in preference to the above space-group names.
They are only intended as comments.
;

loop_
_space_group_symop_operation_xyz
'x, y, z'
'-y, x-y, z'
'-x+y, -x, z'
'-x, -y, -z'
'y, -x+y, -z'
'x-y, x, -z'

loop_
_atom_site_label
_atom_site_type_symbol
_atom_site_fract_x
_atom_site_fract_y
_atom_site_fract_z
_atom_site_U_iso_or_equiv
_atom_site_adp_type
_atom_site_occupancy
_atom_site_site_symmetry_order
_atom_site_calc_flag
_atom_site_refinement_flags_posn
_atom_site_refinement_flags_adp
_atom_site_refinement_flags_occupancy
_atom_site_disorder_assembly
_atom_site_disorder_group
Ca1 Ca 0.000000 0.000000 0.000000 0.0520(12) Uani 1 6 d S T P . .
O1 O 0.0630(4) 0.1614(4) 0.1528(5) 0.0678(16) Uani 1 1 d . . . . .
C1 C 0.0800(6) 0.2516(6) 0.2120(7) 0.0571(18) Uiso 1 1 d . . . . .
N11 N 0.0034(5) 0.2554(5) 0.3034(7) 0.0738(19) Uani 1 1 d . . . . .
N12 N 0.1763(6) 0.3503(5) 0.1812(7) 0.081(2) Uani 1 1 d . . . . .
C11 C -0.0956(8) 0.1499(8) 0.3500(12) 0.117(4) Uani 1 1 d . . . . .
H11A H -0.142679 0.166259 0.415266 0.176 Uiso 1 1 calc R U . . .
H11B H -0.138277 0.109298 0.260967 0.176 Uiso 1 1 calc R U . . .
H11C H -0.071562 0.103942 0.404600 0.176 Uiso 1 1 calc R U . . .
C12 C 0.2670(8) 0.3482(7) 0.0933(12) 0.127(4) Uani 1 1 d . . . . .
H12A H 0.329452 0.424671 0.081104 0.191 Uiso 1 1 calc R U . . .
H12B H 0.292858 0.303299 0.146723 0.191 Uiso 1 1 calc R U . . .
H12C H 0.238383 0.315320 -0.005599 0.191 Uiso 1 1 calc R U . . .
C13 C 0.0153(8) 0.3582(8) 0.3741(10) 0.094(3) Uani 1 1 d . . . . .
H13A H 0.047335 0.366908 0.475874 0.113 Uiso 1 1 calc R U . . .
H13B H -0.059333 0.351256 0.384037 0.113 Uiso 1 1 calc R U . . .
C14 C 0.0890(11) 0.4585(9) 0.2824(13) 0.124(4) Uani 1 1 d . . . . .
H14A H 0.104912 0.527192 0.337466 0.148 Uiso 1 1 calc R U . . .
H14B H 0.051332 0.456571 0.186895 0.148 Uiso 1 1 calc R U . . .
C15 C 0.2005(10) 0.4592(7) 0.2493(11) 0.120(4) Uani 1 1 d . . . . .
H15A H 0.247018 0.521128 0.179620 0.144 Uiso 1 1 calc R U . . .
H15B H 0.242849 0.471732 0.343857 0.144 Uiso 1 1 calc R U . . .
S2 S 0.666667 0.333333 0.3485(11) 0.219(4) Uani 1 3 d DS TU P . .
O2 O 0.700(2) 0.2639(17) 0.408(2) 0.498(16) Uani 1 1 d D U . . .
C2 C 0.666667 0.333333 0.134(3) 0.319(17) Uani 1 3 d DS TU P . .
F2 F 0.7706(16) 0.3740(19) 0.104(2) 0.481(14) Uani 1 1 d D U . . .

loop_
_atom_site_aniso_label
_atom_site_aniso_U_11
_atom_site_aniso_U_22
_atom_site_aniso_U_33
_atom_site_aniso_U_23
_atom_site_aniso_U_13
_atom_site_aniso_U_12
Ca1 0.0415(14) 0.0415(14) 0.073(2) 0.000 0.000 0.0208(7)
O1 0.067(3) 0.046(3) 0.086(3) -0.009(2) -0.002(2) 0.025(2)
N11 0.080(4) 0.058(4) 0.081(4) -0.008(3) 0.006(4) 0.034(4)
N12 0.086(5) 0.052(4) 0.083(5) -0.017(3) 0.007(4) 0.018(4)
C11 0.090(7) 0.087(7) 0.150(9) -0.005(6) 0.041(6) 0.026(6)
C12 0.098(7) 0.063(6) 0.165(9) -0.025(6) 0.060(7) -0.002(5)
C13 0.099(7) 0.087(7) 0.113(7) -0.023(6) -0.008(6) 0.059(6)
C14 0.175(11) 0.075(7) 0.137(9) -0.027(6) -0.010(8) 0.075(8)
C15 0.131(9) 0.052(6) 0.121(8) -0.016(5) 0.023(7) 0.004(6)
S2 0.229(6) 0.229(6) 0.200(7) 0.000 0.000 0.115(3)
O2 0.64(3) 0.47(3) 0.58(3) 0.22(3) -0.03(3) 0.43(2)
C2 0.30(2) 0.30(2) 0.36(3) 0.000 0.000 0.150(11)
F2 0.34(2) 0.48(3) 0.56(3) 0.16(3) 0.179(19) 0.16(3)

loop_
_atom_type_symbol
_atom_type_description
_atom_type_scat_dispersion_real
_atom_type_scat_dispersion_imag
_atom_type_scat_source
C C 0.0033 0.0016 'International Tables Vol C Tables 4.2.6.8 and 6.1.1.4'
H H 0.0000 0.0000 'International Tables Vol C Tables 4.2.6.8 and 6.1.1.4'
N N 0.0061 0.0033 'International Tables Vol C Tables 4.2.6.8 and 6.1.1.4'
O O 0.0106 0.0060 'International Tables Vol C Tables 4.2.6.8 and 6.1.1.4'
F F 0.0171 0.0103 'International Tables Vol C Tables 4.2.6.8 and 6.1.1.4'
S S 0.1246 0.1234 'International Tables Vol C Tables 4.2.6.8 and 6.1.1.4'
Ca Ca 0.2262 0.3064 'International Tables Vol C Tables 4.2.6.8 and 6.1.1.4'

loop_
_geom_angle_atom_site_label_1
_geom_angle_atom_site_label_2
_geom_angle_atom_site_label_3
_geom_angle
_geom_angle_site_symmetry_1
_geom_angle_site_symmetry_3
_geom_angle_publ_flag
O1 Ca1 O1 180.0(3) 6 3 ?
O1 Ca1 O1 89.60(16) 6 . ?
O1 Ca1 O1 90.40(16) 3 . ?
O1 Ca1 O1 89.60(16) 6 2 ?
O1 Ca1 O1 90.40(16) 3 2 ?
O1 Ca1 O1 90.40(16) . 2 ?
O1 Ca1 O1 90.40(16) 6 5 ?
O1 Ca1 O1 89.60(16) 3 5 ?
O1 Ca1 O1 89.60(16) . 5 ?
O1 Ca1 O1 180.0(4) 2 5 ?
O1 Ca1 O1 90.40(16) 6 4 ?
O1 Ca1 O1 89.60(16) 3 4 ?
O1 Ca1 O1 180.0 . 4 ?
O1 Ca1 O1 89.60(16) 2 4 ?
O1 Ca1 O1 90.40(16) 5 4 ?
C1 O1 Ca1 165.0(4) . . ?
O1 C1 N11 121.7(7) . . ?
O1 C1 N12 120.4(7) . . ?
N11 C1 N12 117.9(7) . . ?
C1 N11 C11 119.1(7) . . ?
C1 N11 C13 125.2(7) . . ?
C11 N11 C13 115.5(7) . . ?
C1 N12 C12 119.5(6) . . ?
C1 N12 C15 122.3(7) . . ?
C12 N12 C15 117.7(7) . . ?
N11 C13 C14 110.8(7) . . ?
C13 C14 C15 108.8(9) . . ?
N12 C15 C14 110.3(7) . . ?
O2 S2 O2 105.8(12) . 2_655 ?
O2 S2 O2 105.8(12) . 3_665 ?
O2 S2 O2 105.8(12) 2_655 3_665 ?
O2 S2 C2 113.0(10) . . ?
O2 S2 C2 113.0(10) 2_655 . ?
O2 S2 C2 113.0(10) 3_665 . ?
F2 C2 F2 115.7(10) . 3_665 ?
F2 C2 F2 115.7(10) . 2_655 ?
F2 C2 F2 115.7(10) 3_665 2_655 ?
F2 C2 S2 102.1(14) . . ?
F2 C2 S2 102.1(14) 3_665 . ?
F2 C2 S2 102.1(14) 2_655 . ?

loop_
_geom_bond_atom_site_label_1
_geom_bond_atom_site_label_2
_geom_bond_distance
_geom_bond_site_symmetry_2
_geom_bond_publ_flag
Ca1 O1 2.327(4) 6 ?
Ca1 O1 2.327(4) 3 ?
Ca1 O1 2.327(4) . ?
Ca1 O1 2.327(4) 2 ?
Ca1 O1 2.327(4) 5 ?
Ca1 O1 2.327(4) 4 ?
O1 C1 1.236(8) . ?
C1 N11 1.329(9) . ?
C1 N12 1.347(9) . ?
N11 C11 1.444(10) . ?
N11 C13 1.455(9) . ?
N12 C12 1.459(10) . ?
N12 C15 1.467(10) . ?
C13 C14 1.458(13) . ?
C14 C15 1.532(13) . ?
S2 O2 1.331(12) . ?
S2 O2 1.331(12) 2_655 ?
S2 O2 1.331(12) 3_665 ?
S2 C2 1.87(2) . ?
C2 F2 1.256(17) . ?
C2 F2 1.256(17) 3_665 ?
C2 F2 1.256(17) 2_655 ?
